data_4071142
loop_
_publ_author_name
'Liang, Lan-Chang'
'Chien, Pin-Shu'
'Lee, Pei-Ying'

_publ_section_title
;
 Phosphorus and Olefin Substituent Effects on the Insertion Chemistry of
 Nickel(II) Hydride Complexes Containing Amido Diphosphine Ligands
;
_journal_issue 13
_journal_name_full Organometallics
_journal_page_first 3082
_journal_paper_doi 10.1021/om701294a
_journal_volume 27
_journal_year 2008
_chemical_formula_moiety 'C24 H29 N1 Ni1 P2'
_chemical_formula_sum 'C24 H37 N Ni P2'
_chemical_formula_weight 460.20
_chemical_name_systematic
;

 ?

;
_space_group_IT_number 14
_symmetry_cell_setting monoclinic
_symmetry_space_group_name_Hall '-P 2yn'
_symmetry_space_group_name_H-M 'P 1 21/n 1'
_atom_sites_solution_hydrogens geom
_atom_sites_solution_primary direct
_atom_sites_solution_secondary difmap
_audit_creation_method SHELXL-97
_cell_angle_alpha 90.00
_cell_angle_beta 98.4750(10)
_cell_angle_gamma 90.00
_cell_formula_units_Z 4
_cell_length_a 9.0510(2)
_cell_length_b 16.5150(4)
_cell_length_c 16.5300(5)
_cell_measurement_reflns_used 20163
_cell_measurement_temperature 200(2)
_cell_measurement_theta_max 25.028
_cell_measurement_theta_min 2.037
_cell_volume 2443.88(11)
_computing_cell_refinement 'HKL Scalepack (Otwinowski & Minor 1997)'
_computing_data_collection 'Collect (Nonius BV, 1997-2000)'
_computing_data_reduction 'HKL Denzo and Scalepack (Otwinowski & Minor 19'
_computing_molecular_graphics 'Ortep-3 for Windows (Farrugia, 1997)'
_computing_publication_material 'WinGX publication routines (Farrugia, 1999)'
_computing_structure_refinement 'SHELXL-97 (Sheldrick, 1997)'
_computing_structure_solution 'SHELXS-97 (Sheldrick, 1997)'
_diffrn_ambient_temperature 200(2)
_diffrn_measured_fraction_theta_full 0.997
_diffrn_measured_fraction_theta_max 0.997
_diffrn_measurement_device_type KappaCCD
_diffrn_measurement_method 'CCD rotation images, thick slices'
_diffrn_radiation_monochromator graphite
_diffrn_radiation_source 'fine-focus sealed tube'
_diffrn_radiation_type MoK\a
_diffrn_radiation_wavelength 0.71073
_diffrn_reflns_av_R_equivalents 0.0762
_diffrn_reflns_av_sigmaI/netI 0.0686
_diffrn_reflns_limit_h_max 10
_diffrn_reflns_limit_h_min -10
_diffrn_reflns_limit_k_max 19
_diffrn_reflns_limit_k_min -19
_diffrn_reflns_limit_l_max 19
_diffrn_reflns_limit_l_min -15
_diffrn_reflns_number 18757
_diffrn_reflns_theta_full 25.01
_diffrn_reflns_theta_max 25.01
_diffrn_reflns_theta_min 2.43
_exptl_absorpt_coefficient_mu 0.934
_exptl_absorpt_correction_T_max 0.9175
_exptl_absorpt_correction_T_min 0.8583
_exptl_absorpt_correction_type multi-scan
_exptl_absorpt_process_details
;

 ?

;
_exptl_crystal_colour yellow
_exptl_crystal_density_diffrn 1.251
_exptl_crystal_density_method 'not measured'
_exptl_crystal_description prism
_exptl_crystal_F_000 984
_exptl_crystal_size_max 0.18
_exptl_crystal_size_mid 0.16
_exptl_crystal_size_min 0.05
_refine_diff_density_max 0.320
_refine_diff_density_min -0.479
_refine_diff_density_rms 0.101
_refine_ls_extinction_method none
_refine_ls_goodness_of_fit_ref 1.053
_refine_ls_hydrogen_treatment mixed
_refine_ls_matrix_type full
_refine_ls_number_parameters 253
_refine_ls_number_reflns 4296
_refine_ls_number_restraints 0
_refine_ls_restrained_S_all 1.053
_refine_ls_R_factor_all 0.0734
_refine_ls_R_factor_gt 0.0427
_refine_ls_shift/su_max 0.000
_refine_ls_shift/su_mean 0.000
_refine_ls_structure_factor_coef Fsqd
_refine_ls_weighting_details 'calc w=1/[\s^2^(Fo^2^)+(0.0315P)^2^+2.2901P] where P=(Fo^2^+2Fc^2^)/3'
_refine_ls_weighting_scheme calc
_refine_ls_wR_factor_gt 0.0842
_refine_ls_wR_factor_ref 0.1039
_reflns_number_gt 3112
_reflns_number_total 4296
_reflns_threshold_expression >2sigma(I)
_cod_data_source_file om701294a-file003.cif
_cod_data_source_block 2b
_cod_original_sg_symbol_H-M 'P 21/n'
_cod_database_code 4071142

loop_
_symmetry_equiv_pos_as_xyz
'x, y, z'
'-x+1/2, y+1/2, -z+1/2'
'-x, -y, -z'
'x-1/2, -y-1/2, z-1/2'

loop_
_atom_site_label
_atom_site_type_symbol
_atom_site_fract_x
_atom_site_fract_y
_atom_site_fract_z
_atom_site_U_iso_or_equiv
_atom_site_adp_type
_atom_site_occupancy
_atom_site_symmetry_multiplicity
_atom_site_calc_flag
_atom_site_refinement_flags
Ni1 Ni 0.25838(4) 0.40552(3) 0.14354(3) 0.02901(15) Uani 1 1 d .
H1' H 0.1255 0.4573 0.1241 0.035 Uiso 1 1 d R
P1 P 0.34057(9) 0.46118(5) 0.25806(6) 0.0287(2) Uani 1 1 d .
P2 P 0.19272(9) 0.34316(5) 0.03064(6) 0.0291(2) Uani 1 1 d .
N1 N 0.4442(3) 0.34774(16) 0.15299(17) 0.0295(6) Uani 1 1 d .
C1 C 0.3388(4) 0.5715(2) 0.2709(2) 0.0366(9) Uani 1 1 d .
H1 H 0.3960 0.5848 0.3228 0.044 Uiso 1 1 d R
C2 C 0.4095(4) 0.6122(2) 0.2030(3) 0.0519(11) Uani 1 1 d .
H2A H 0.4098 0.6700 0.2099 0.062 Uiso 1 1 d R
H2B H 0.3531 0.5984 0.1511 0.062 Uiso 1 1 d R
H2C H 0.5103 0.5933 0.2052 0.062 Uiso 1 1 d R
C3 C 0.1811(4) 0.6025(2) 0.2732(3) 0.0548(11) Uani 1 1 d .
H3A H 0.1818 0.6602 0.2803 0.066 Uiso 1 1 d R
H3B H 0.1403 0.5773 0.3174 0.066 Uiso 1 1 d R
H3C H 0.1210 0.5888 0.2223 0.066 Uiso 1 1 d R
C4 C 0.2673(4) 0.4190(2) 0.3485(2) 0.0369(9) Uani 1 1 d .
H4 H 0.1662 0.4380 0.3441 0.044 Uiso 1 1 d R
C5 C 0.3513(5) 0.4456(3) 0.4306(2) 0.0555(11) Uani 1 1 d .
H5A H 0.3063 0.4220 0.4742 0.067 Uiso 1 1 d R
H5B H 0.3490 0.5035 0.4349 0.067 Uiso 1 1 d R
H5C H 0.4530 0.4277 0.4346 0.067 Uiso 1 1 d R
C6 C 0.2599(5) 0.3272(2) 0.3408(3) 0.0557(11) Uani 1 1 d .
H6A H 0.2209 0.3043 0.3867 0.067 Uiso 1 1 d R
H6B H 0.3588 0.3067 0.3393 0.067 Uiso 1 1 d R
H6C H 0.1965 0.3127 0.2911 0.067 Uiso 1 1 d R
C7 C 0.5366(3) 0.43449(19) 0.2660(2) 0.0296(8) Uani 1 1 d .
C8 C 0.6532(4) 0.4719(2) 0.3173(2) 0.0369(9) Uani 1 1 d .
H8 H 0.6311 0.5082 0.3593 0.044 Uiso 1 1 d R
C9 C 0.8006(4) 0.4574(2) 0.3086(2) 0.0426(10) Uani 1 1 d .
H9 H 0.8793 0.4823 0.3456 0.051 Uiso 1 1 d R
C10 C 0.8311(4) 0.4057(2) 0.2476(2) 0.0409(9) Uani 1 1 d .
H10 H 0.9326 0.3972 0.2390 0.049 Uiso 1 1 d R
C11 C 0.7182(3) 0.3666(2) 0.1964(2) 0.0354(9) Uani 1 1 d .
H11 H 0.7429 0.3303 0.1550 0.043 Uiso 1 1 d R
C12 C 0.5666(3) 0.37914(19) 0.2049(2) 0.0281(8) Uani 1 1 d .
C13 C 0.4538(3) 0.27929(19) 0.1049(2) 0.0279(8) Uani 1 1 d .
C14 C 0.5628(4) 0.2181(2) 0.1201(2) 0.0326(8) Uani 1 1 d .
H14 H 0.6390 0.2223 0.1669 0.039 Uiso 1 1 d R
C15 C 0.5613(4) 0.1513(2) 0.0700(2) 0.0396(9) Uani 1 1 d .
H15 H 0.6396 0.1119 0.0810 0.047 Uiso 1 1 d R
C16 C 0.4512(4) 0.1415(2) 0.0037(2) 0.0443(10) Uani 1 1 d .
H16 H 0.4527 0.0947 -0.0306 0.053 Uiso 1 1 d R
C17 C 0.3390(4) 0.1986(2) -0.0113(2) 0.0401(9) Uani 1 1 d .
H17 H 0.2609 0.1915 -0.0568 0.048 Uiso 1 1 d R
C18 C 0.3390(4) 0.2668(2) 0.0381(2) 0.0301(8) Uani 1 1 d .
C19 C 0.2014(4) 0.4021(2) -0.0629(2) 0.0382(9) Uani 1 1 d .
H19 H 0.1165 0.4376 -0.0700 0.046 Uiso 1 1 d R
C20 C 0.3433(4) 0.4537(2) -0.0494(2) 0.0497(11) Uani 1 1 d .
H20A H 0.3496 0.4853 -0.0975 0.060 Uiso 1 1 d R
H20B H 0.4280 0.4182 -0.0393 0.060 Uiso 1 1 d R
H20C H 0.3422 0.4890 -0.0034 0.060 Uiso 1 1 d R
C21 C 0.1906(4) 0.3520(3) -0.1408(2) 0.0509(11) Uani 1 1 d .
H21A H 0.1954 0.3871 -0.1867 0.061 Uiso 1 1 d R
H21B H 0.0973 0.3234 -0.1485 0.061 Uiso 1 1 d R
H21C H 0.2716 0.3140 -0.1364 0.061 Uiso 1 1 d R
C22 C 0.0141(4) 0.2884(2) 0.0142(2) 0.0360(9) Uani 1 1 d .
H22 H 0.0126 0.2537 -0.0325 0.043 Uiso 1 1 d R
C23 C -0.1162(4) 0.3470(2) -0.0027(2) 0.0471(10) Uani 1 1 d .
H23A H -0.2088 0.3177 -0.0116 0.056 Uiso 1 1 d R
H23B H -0.1068 0.3790 -0.0502 0.056 Uiso 1 1 d R
H23C H -0.1146 0.3818 0.0439 0.056 Uiso 1 1 d R
C24 C 0.0021(4) 0.2358(2) 0.0878(3) 0.0506(11) Uani 1 1 d .
H24A H -0.0906 0.2067 0.0792 0.061 Uiso 1 1 d R
H24B H 0.0050 0.2700 0.1350 0.061 Uiso 1 1 d R
H24C H 0.0837 0.1982 0.0963 0.061 Uiso 1 1 d R

loop_
_atom_site_aniso_label
_atom_site_aniso_U_11
_atom_site_aniso_U_22
_atom_site_aniso_U_33
_atom_site_aniso_U_23
_atom_site_aniso_U_13
_atom_site_aniso_U_12
Ni1 0.0251(2) 0.0343(3) 0.0268(3) -0.0048(2) 0.00103(18) 0.00340(19)
P1 0.0269(5) 0.0325(5) 0.0264(6) -0.0043(4) 0.0033(4) 0.0018(4)
P2 0.0276(5) 0.0343(5) 0.0248(5) -0.0020(4) 0.0022(4) -0.0013(4)
N1 0.0264(14) 0.0352(16) 0.0269(17) -0.0047(13) 0.0034(13) 0.0025(12)
C1 0.040(2) 0.0340(19) 0.037(2) -0.0068(17) 0.0085(17) 0.0034(16)
C2 0.049(2) 0.039(2) 0.069(3) 0.011(2) 0.014(2) 0.0046(18)
C3 0.049(2) 0.045(2) 0.073(3) -0.007(2) 0.018(2) 0.0121(19)
C4 0.0341(19) 0.045(2) 0.032(2) -0.0029(17) 0.0069(17) -0.0043(17)
C5 0.064(3) 0.076(3) 0.027(2) 0.003(2) 0.007(2) -0.019(2)
C6 0.067(3) 0.053(3) 0.045(3) 0.012(2) 0.002(2) -0.009(2)
C7 0.0278(18) 0.0336(19) 0.027(2) 0.0011(16) 0.0050(15) 0.0034(15)
C8 0.037(2) 0.040(2) 0.032(2) -0.0061(17) 0.0009(17) -0.0003(17)
C9 0.032(2) 0.049(2) 0.044(3) -0.006(2) -0.0034(18) -0.0018(17)
C10 0.0233(18) 0.050(2) 0.048(3) -0.001(2) 0.0017(17) 0.0026(17)
C11 0.0257(18) 0.044(2) 0.037(2) -0.0022(17) 0.0058(17) 0.0016(16)
C12 0.0261(18) 0.0323(18) 0.025(2) 0.0031(15) 0.0016(15) 0.0027(14)
C13 0.0284(18) 0.0306(18) 0.027(2) -0.0005(15) 0.0122(15) -0.0035(15)
C14 0.0301(19) 0.037(2) 0.032(2) 0.0007(17) 0.0078(16) 0.0043(16)
C15 0.040(2) 0.038(2) 0.044(3) 0.0018(18) 0.017(2) 0.0064(17)
C16 0.051(2) 0.039(2) 0.045(3) -0.0144(19) 0.012(2) 0.0054(19)
C17 0.044(2) 0.045(2) 0.031(2) -0.0130(18) 0.0049(18) 0.0002(18)
C18 0.0317(18) 0.0364(19) 0.024(2) -0.0028(15) 0.0080(16) 0.0002(15)
C19 0.040(2) 0.043(2) 0.032(2) 0.0046(18) 0.0065(17) 0.0018(17)
C20 0.053(2) 0.051(2) 0.046(3) 0.007(2) 0.011(2) -0.011(2)
C21 0.051(2) 0.069(3) 0.033(3) 0.005(2) 0.0040(19) -0.008(2)
C22 0.0332(19) 0.043(2) 0.031(2) -0.0055(17) 0.0027(16) -0.0072(16)
C23 0.033(2) 0.063(3) 0.042(3) 0.008(2) -0.0015(18) -0.0031(19)
C24 0.043(2) 0.050(2) 0.061(3) 0.013(2) 0.014(2) -0.0032(19)

loop_
_atom_type_symbol
_atom_type_description
_atom_type_scat_dispersion_real
_atom_type_scat_dispersion_imag
_atom_type_scat_source
C C 0.0033 0.0016 'International Tables Vol C Tables 4.2.6.8 and 6.1.1.4'
H H 0.0000 0.0000 'International Tables Vol C Tables 4.2.6.8 and 6.1.1.4'
N N 0.0061 0.0033 'International Tables Vol C Tables 4.2.6.8 and 6.1.1.4'
Ni Ni 0.3393 1.1124 'International Tables Vol C Tables 4.2.6.8 and 6.1.1.4'
P P 0.1023 0.0942 'International Tables Vol C Tables 4.2.6.8 and 6.1.1.4'

loop_
_geom_angle_atom_site_label_1
_geom_angle_atom_site_label_2
_geom_angle_atom_site_label_3
_geom_angle
N1 Ni1 P1 87.44(8)
N1 Ni1 P2 87.65(9)
P1 Ni1 P2 175.05(4)
C7 P1 C1 104.94(15)
C7 P1 C4 108.17(16)
C1 P1 C4 105.62(16)
C7 P1 Ni1 99.72(11)
C1 P1 Ni1 121.45(13)
C4 P1 Ni1 115.63(11)
C18 P2 C22 106.55(16)
C18 P2 C19 107.61(16)
C22 P2 C19 106.37(16)
C18 P2 Ni1 99.71(11)
C22 P2 Ni1 119.44(12)
C19 P2 Ni1 116.02(12)
C13 N1 C12 122.8(3)
C13 N1 Ni1 119.0(2)
C12 N1 Ni1 118.1(2)
C3 C1 C2 111.5(3)
C3 C1 P1 111.1(3)
C2 C1 P1 109.9(2)
C5 C4 C6 111.9(3)
C5 C4 P1 114.8(2)
C6 C4 P1 108.8(3)
C8 C7 C12 120.7(3)
C8 C7 P1 125.5(3)
C12 C7 P1 113.1(2)
C9 C8 C7 121.0(3)
C10 C9 C8 118.8(3)
C9 C10 C11 121.7(3)
C10 C11 C12 120.6(3)
N1 C12 C11 125.2(3)
N1 C12 C7 117.3(3)
C11 C12 C7 117.1(3)
N1 C13 C14 125.5(3)
N1 C13 C18 117.6(3)
C14 C13 C18 116.7(3)
C15 C14 C13 121.5(3)
C14 C15 C16 120.9(3)
C15 C16 C17 119.2(3)
C16 C17 C18 120.8(3)
C17 C18 C13 120.8(3)
C17 C18 P2 125.7(3)
C13 C18 P2 113.3(2)
C21 C19 C20 111.9(3)
C21 C19 P2 114.8(3)
C20 C19 P2 108.1(3)
C24 C22 C23 111.6(3)
C24 C22 P2 109.3(2)
C23 C22 P2 110.9(2)

loop_
_geom_bond_atom_site_label_1
_geom_bond_atom_site_label_2
_geom_bond_distance
Ni1 N1 1.920(3)
Ni1 P1 2.1370(10)
Ni1 P2 2.1376(10)
P1 C7 1.815(3)
P1 C1 1.835(3)
P1 C4 1.858(4)
P2 C18 1.819(3)
P2 C22 1.837(3)
P2 C19 1.838(4)
N1 C13 1.392(4)
N1 C12 1.397(4)
C1 C3 1.522(5)
C1 C2 1.526(5)
C4 C5 1.520(5)
C4 C6 1.521(5)
C7 C8 1.396(5)
C7 C12 1.418(5)
C8 C9 1.384(5)
C9 C10 1.380(5)
C10 C11 1.387(5)
C11 C12 1.416(4)
C13 C14 1.409(4)
C13 C18 1.415(4)
C14 C15 1.378(5)
C15 C16 1.379(5)
C16 C17 1.382(5)
C17 C18 1.391(5)
C19 C21 1.521(5)
C19 C20 1.530(5)
C22 C24 1.511(5)
C22 C23 1.519(5)
